data_2021868
loop_
_publ_author_name
'Chen, W.'
'Lim, M.-C.'

_publ_section_title
;
 Bromo(n-propionamido-\a-alaninato)copper(II) and its Hydrate
;
_journal_coeditor_code DE1047
_journal_issue 5
_journal_name_full 'Acta Crystallographica Section C Crystal Structure Communications'
_journal_page_first 537
_journal_paper_doi 10.1107/S0108270196015429
_journal_volume 53
_journal_year 1997
_chemical_formula_iupac '[Cu Br (C6 H11 N2 O3)]'
_chemical_formula_moiety 'Cu Br C~6~H~11~N~2~O~3~'
_chemical_formula_sum 'C6 H11 Br Cu N2 O3'
_chemical_formula_weight 302.62
_chemical_name_systematic
;
 Bromo-n-propionamido-\a-alaninatocopper(II)
;
_space_group_IT_number 19
_space_group_name_Hall 'P 2ac 2ab'
_space_group_name_H-M_alt 'P 21 21 21'
_symmetry_cell_setting orthorhombic
_symmetry_space_group_name_H-M 'P 21 21 21'
_atom_sites_solution_hydrogens difmap
_atom_sites_solution_primary direct
_atom_sites_solution_secondary difmap
_audit_creation_method SHELXL
_cell_angle_alpha 90.00
_cell_angle_beta 90.00
_cell_angle_gamma 90.00
_cell_formula_units_Z 4
_cell_length_a 6.8175(8)
_cell_length_b 10.762(2)
_cell_length_c 13.710(2)
_cell_measurement_reflns_used 23
_cell_measurement_temperature 300(2)
_cell_measurement_theta_max 12
_cell_measurement_theta_min 6
_cell_volume 1005.9(3)
_computing_cell_refinement 'CAD-4 VAX/PC Software'
_computing_data_collection 'CAD-4 VAX/PC Software (Enraf-Nonius, 1988)'
_computing_data_reduction 'MolEN (Fair, 1990)'
_computing_molecular_graphics 'ORTEP (Johnson, 1965) in SHELXTL/PC (Sheldrick, 1990b)'
_computing_publication_material SHELXL93
_computing_structure_refinement 'SHELXL93 (Sheldrick, 1993)'
_computing_structure_solution 'SHELXS86 (Sheldrick, 1990a)'
_diffrn_ambient_temperature 300(2)
_diffrn_measurement_device CAD-4
_diffrn_measurement_method '\w-2\q scan'
_diffrn_radiation_monochromator graphite
_diffrn_radiation_source 'fine-focus sealed tube'
_diffrn_radiation_type MoK\a
_diffrn_radiation_wavelength 0.71073
_diffrn_reflns_av_R_equivalents 0.0190
_diffrn_reflns_av_sigmaI/netI 0.0345
_diffrn_reflns_limit_h_max 8
_diffrn_reflns_limit_h_min -1
_diffrn_reflns_limit_k_max 1
_diffrn_reflns_limit_k_min -12
_diffrn_reflns_limit_l_max 16
_diffrn_reflns_limit_l_min -1
_diffrn_reflns_number 1333
_diffrn_reflns_theta_max 24.96
_diffrn_reflns_theta_min 2.41
_diffrn_standards_decay_% 0
_diffrn_standards_interval_time 60
_diffrn_standards_number 3
_exptl_absorpt_coefficient_mu 6.120
_exptl_absorpt_correction_T_max 0.542
_exptl_absorpt_correction_T_min 0.430
_exptl_absorpt_correction_type '\y scan (North, Phillips & Mathews, 1968)'
_exptl_crystal_colour 'Pale blue'
_exptl_crystal_density_diffrn 1.998
_exptl_crystal_density_meas ?
_exptl_crystal_description 'Rectangular plate'
_exptl_crystal_F_000 596
_exptl_crystal_size_max 0.3
_exptl_crystal_size_mid 0.15
_exptl_crystal_size_min 0.1
_refine_diff_density_max 0.374
_refine_diff_density_min -0.390
_refine_ls_abs_structure_details 'Flack (1983)'
_refine_ls_abs_structure_Flack -0.03(2)
_refine_ls_extinction_method none
_refine_ls_goodness_of_fit_all 1.096
_refine_ls_goodness_of_fit_obs 1.120
_refine_ls_hydrogen_treatment 'H atoms refined isotropically'
_refine_ls_matrix_type full
_refine_ls_number_parameters 162
_refine_ls_number_reflns 1216
_refine_ls_number_restraints 0
_refine_ls_restrained_S_all 1.096
_refine_ls_restrained_S_obs 1.120
_refine_ls_R_factor_all 0.0385
_refine_ls_R_factor_obs 0.0292
_refine_ls_shift/esd_max 0.002
_refine_ls_shift/esd_mean 0.000
_refine_ls_structure_factor_coef Fsqd
_refine_ls_weighting_details 'w = 1/[\s^2^(Fo^2^)+(0.0180P)^2^+1.1000P] where P=(Fo^2^+2Fc^2^)/3'
_refine_ls_weighting_scheme calc
_refine_ls_wR_factor_all 0.0545
_refine_ls_wR_factor_obs 0.0516
_reflns_number_observed 1066
_reflns_number_total 1216
_reflns_observed_criterion >2sigma(I)
_cod_data_source_file de1047sup1.cif
_cod_data_source_block 1
_cod_depositor_comments
;
The following automatic conversions were performed:

data item '_symmetry_cell_setting' value 'Orthorhombic' was changed
to 'orthorhombic' in accordance with the
/home/saulius/struct/COD-crude-data/automatic-downloads/DataCite-retrospective/IUCr/depositions/lib/dictionaries/cif_core.dic
dictionary named 'cif_core.dic' version 2.4.2 last updated on
2011-04-26.

data item '_exptl_crystal_density_meas' value 'not measured' was
changed to '?' -- the value is perceived as not measured.

data item '_refine_ls_weighting_scheme' value 'calc w =
1/[\s^2^(Fo^2^)+(0.0180P)^2^+1.1000P] where P=(Fo^2^+2Fc^2^)/3' was
changed to 'calc'. A new data item '_refine_ls_weighting_details' was
created with the value set to 'w =
1/[\s^2^(Fo^2^)+(0.0180P)^2^+1.1000P] where P=(Fo^2^+2Fc^2^)/3'.

Automatic conversion script
Id: cif_fix_values 7556 2019-12-06 15:28:31Z antanas 
;
_cod_original_cell_volume 1006.0(3)
_cod_database_code 2021868

loop_
_symmetry_equiv_pos_as_xyz
'x, y, z'
'-x+1/2, -y, z+1/2'
'-x, y+1/2, -z+1/2'
'x+1/2, -y+1/2, -z'

loop_
_atom_site_aniso_label
_atom_site_aniso_U_11
_atom_site_aniso_U_22
_atom_site_aniso_U_33
_atom_site_aniso_U_12
_atom_site_aniso_U_13
_atom_site_aniso_U_23
Br 0.0593(5) 0.0625(5) 0.0425(4) 0.0290(5) -0.0119(4) -0.0169(4)
Cu 0.0325(4) 0.0198(3) 0.0389(4) 0.0009(4) 0.0028(4) -0.0030(3)
O1 0.038(3) 0.026(2) 0.062(3) 0.005(2) 0.010(2) 0.008(2)
O2 0.043(2) 0.021(2) 0.041(2) -0.007(2) 0.006(2) -0.007(2)
O3 0.043(3) 0.018(2) 0.037(2) -0.007(2) 0.010(2) -0.001(2)
N1 0.035(3) 0.018(3) 0.030(3) 0.002(3) 0.002(3) 0.004(2)
N2 0.041(4) 0.030(3) 0.052(4) 0.003(3) 0.016(4) 0.007(3)
C1 0.042(5) 0.018(4) 0.061(6) -0.010(3) 0.008(4) -0.005(4)
C2 0.042(4) 0.025(4) 0.056(5) 0.007(4) 0.015(5) 0.016(3)
C3 0.034(4) 0.032(4) 0.024(3) 0.001(3) -0.001(3) -0.002(3)
C4 0.042(4) 0.021(3) 0.029(4) -0.006(3) 0.007(4) 0.000(3)
C5 0.033(4) 0.020(3) 0.027(3) 0.001(3) 0.000(3) 0.001(3)
C6 0.090(8) 0.023(4) 0.053(6) 0.006(5) 0.038(7) 0.006(4)

loop_
_atom_site_type_symbol
_atom_site_label
_atom_site_fract_x
_atom_site_fract_y
_atom_site_fract_z
_atom_site_U_iso_or_equiv
_atom_site_thermal_displace_type
_atom_site_calc_flag
_atom_site_occupancy
Br Br 0.08610(10) 0.78021(7) 0.21077(5) 0.0548(2) Uani d 1
Cu Cu 0.23500(10) 0.81541(6) 0.39024(5) 0.0304(2) Uani d 1
O O1 0.4933(6) 0.8598(4) 0.3387(3) 0.0420(10) Uani d 1
O O2 0.0026(6) 0.7795(4) 0.4700(3) 0.0350(10) Uani d 1
O O3 -0.1688(6) 0.8560(3) 0.5927(3) 0.0320(10) Uani d 1
N N1 0.1592(9) 0.9908(5) 0.4191(4) 0.0280(10) Uani d 1
H H1 0.077(9) 1.013(6) 0.382(4) 0.03(2) Uiso d 1
N N2 0.7260(10) 0.9748(6) 0.2733(4) 0.041(2) Uani d 1
H H2C 0.760(10) 1.044(8) 0.250(5) 0.07(3) Uiso d 1
H H2D 0.796(9) 0.908(6) 0.256(4) 0.05(2) Uiso d 1
C C1 0.3160(10) 1.0831(6) 0.4120(6) 0.040(2) Uani d 1
H H1B 0.252(9) 1.159(5) 0.420(4) 0.03(2) Uiso d 1
H H1A 0.400(10) 1.072(7) 0.470(6) 0.07(3) Uiso d 1
C C2 0.4220(10) 1.0751(6) 0.3170(6) 0.041(2) Uani d 1
H H2A 0.320(10) 1.087(6) 0.263(5) 0.06(3) Uiso d 1
H H2B 0.490(8) 1.149(6) 0.313(4) 0.03(2) Uiso d 1
C C3 0.5510(10) 0.9623(6) 0.3099(4) 0.030(2) Uani d 1
C C4 0.0580(10) 0.9901(5) 0.5149(4) 0.031(2) Uani d 1
H H4 0.170(10) 0.987(6) 0.564(4) 0.05(2) Uiso d 1
C C5 -0.0458(9) 0.8675(5) 0.5259(4) 0.0270(10) Uani d 1
C C6 -0.077(2) 1.1005(7) 0.5300(7) 0.055(3) Uani d 1
H H6C -0.020(10) 1.169(6) 0.524(5) 0.06(3) Uiso d 1
H H6B -0.170(10) 1.105(6) 0.473(6) 0.05(2) Uiso d 1
H H6A -0.130(10) 1.096(7) 0.589(6) 0.09(3) Uiso d 1

loop_
_atom_type_symbol
_atom_type_description
_atom_type_scat_dispersion_real
_atom_type_scat_dispersion_imag
_atom_type_scat_source
C C 0.0033 0.0016 'International Tables Vol C Tables 4.2.6.8 and 6.1.1.4'
H H 0.0000 0.0000 'International Tables Vol C Tables 4.2.6.8 and 6.1.1.4'
N N 0.0061 0.0033 'International Tables Vol C Tables 4.2.6.8 and 6.1.1.4'
O O 0.0106 0.0060 'International Tables Vol C Tables 4.2.6.8 and 6.1.1.4'
Cu Cu 0.3201 1.2651 'International Tables Vol C Tables 4.2.6.8 and 6.1.1.4'
Br Br -0.2901 2.4595 'International Tables Vol C Tables 4.2.6.8 and 6.1.1.4'

loop_
_geom_angle_atom_site_label_1
_geom_angle_atom_site_label_2
_geom_angle_atom_site_label_3
_geom_angle_site_symmetry_1
_geom_angle_site_symmetry_3
_geom_angle
_geom_angle_publ_flag
O1 Cu O2 . . 167.3(2) y
O1 Cu O3 . 4_566 88.4(2) y
O2 Cu O3 . 4_566 91.0(2) y
O1 Cu N1 . . 94.2(2) y
O2 Cu N1 . . 82.4(2) y
O3 Cu N1 4_566 . 161.3(2) y
O1 Cu Br . . 92.52(14) y
O2 Cu Br . . 100.19(12) y
O3 Cu Br 4_566 . 95.89(12) y
N1 Cu Br . . 102.5(2) y
C3 O1 Cu . . 128.2(4) ?
C5 O2 Cu . . 113.7(4) ?
C5 O3 Cu . 4_466 113.8(4) ?
C1 N1 C4 . . 113.6(5) ?
C1 N1 Cu . . 116.1(4) ?
C4 N1 Cu . . 106.9(4) ?
C1 N1 H1 . . 106.(5) ?
C4 N1 H1 . . 104.(4) ?
Cu N1 H1 . . 110.(5) ?
C3 N2 H2C . . 120.(6) ?
C3 N2 H2D . . 120.(4) ?
H2C N2 H2D . . 117.(6) ?
N1 C1 C2 . . 111.8(6) ?
N1 C1 H1B . . 104.(4) ?
C2 C1 H1B . . 112.(3) ?
N1 C1 H1A . . 106.(4) ?
C2 C1 H1A . . 116.(5) ?
H1B C1 H1A . . 106.(6) ?
C1 C2 C3 . . 112.7(6) ?
C1 C2 H2A . . 108.(4) ?
C3 C2 H2A . . 116.(4) ?
C1 C2 H2B . . 105.(4) ?
C3 C2 H2B . . 113.(4) ?
H2A C2 H2B . . 101.(5) ?
O1 C3 N2 . . 120.3(6) ?
O1 C3 C2 . . 121.1(6) ?
N2 C3 C2 . . 118.6(6) ?
N1 C4 C5 . . 108.1(5) ?
N1 C4 C6 . . 113.5(5) ?
C5 C4 C6 . . 112.6(6) ?
N1 C4 H4 . . 104.(3) ?
C5 C4 H4 . . 105.(4) ?
C6 C4 H4 . . 113.(4) ?
O3 C5 O2 . . 123.2(5) ?
O3 C5 C4 . . 118.5(5) ?
O2 C5 C4 . . 118.2(5) ?
C4 C6 H6C . . 111.(5) ?
C4 C6 H6B . . 109.(4) ?
H6C C6 H6B . . 102.(6) ?
C4 C6 H6A . . 110.(5) ?
H6C C6 H6A . . 110.(7) ?
H6B C6 H6A . . 114.(7) ?

loop_
_geom_bond_atom_site_label_1
_geom_bond_atom_site_label_2
_geom_bond_site_symmetry_2
_geom_bond_distance
_geom_bond_publ_flag
Br Cu . 2.6886(11) y
Cu O1 . 1.956(4) y
Cu O2 . 1.964(4) y
Cu O3 4_566 1.972(4) y
Cu N1 . 1.996(5) y
O1 C3 . 1.235(7) ?
O2 C5 . 1.263(6) ?
O3 C5 . 1.247(7) ?
O3 Cu 4_466 1.972(4) ?
N1 C1 . 1.464(8) ?
N1 C4 . 1.484(7) ?
N1 H1 . 0.79(6) ?
N2 C3 . 1.305(9) ?
N2 H2C . 0.85(8) ?
N2 H2D . 0.90(7) ?
C1 C2 . 1.490(9) ?
C1 H1B . 0.93(6) ?
C1 H1A . 0.97(8) ?
C2 C3 . 1.502(9) ?
C2 H2A . 1.01(7) ?
C2 H2B . 0.92(6) ?
C4 C5 . 1.506(8) ?
C4 C6 . 1.519(10) ?
C4 H4 . 1.02(6) ?
C6 H6C . 0.85(7) ?
C6 H6B . 1.03(7) ?
C6 H6A . 0.91(9) ?

loop_
_geom_torsion_atom_site_label_1
_geom_torsion_atom_site_label_2
_geom_torsion_atom_site_label_3
_geom_torsion_atom_site_label_4
_geom_torsion_site_symmetry_1
_geom_torsion
O2 Cu O1 C3 . -92.1(10)
O3 Cu O1 C3 4_566 -179.7(5)
N1 Cu O1 C3 . -18.2(6)
Br Cu O1 C3 . 84.5(5)
O1 Cu O2 C5 . 53.5(10)
O3 Cu O2 C5 4_566 140.8(4)
N1 Cu O2 C5 . -21.6(4)
Br Cu O2 C5 . -123.1(4)
O1 Cu N1 C1 . -10.8(5)
O2 Cu N1 C1 . 156.9(5)
O3 Cu N1 C1 4_566 86.7(7)
Br Cu N1 C1 . -104.3(5)
O1 Cu N1 C4 . -138.7(4)
O2 Cu N1 C4 . 28.9(4)
O3 Cu N1 C4 4_566 -41.2(9)
Br Cu N1 C4 . 127.7(4)
C4 N1 C1 C2 . 176.4(6)
Cu N1 C1 C2 . 51.9(8)
N1 C1 C2 C3 . -72.4(9)
Cu O1 C3 N2 . -176.8(5)
Cu O1 C3 C2 . 3.9(9)
C1 C2 C3 O1 . 42.8(9)
C1 C2 C3 N2 . -136.5(7)
C1 N1 C4 C5 . -160.6(6)
Cu N1 C4 C5 . -31.2(6)
C1 N1 C4 C6 . 73.6(9)
Cu N1 C4 C6 . -157.0(6)
Cu O3 C5 O2 4_466 4.7(7)
Cu O3 C5 C4 4_466 -171.8(4)
Cu O2 C5 O3 . -168.3(4)
Cu O2 C5 C4 . 8.2(7)
N1 C4 C5 O3 . -167.0(5)
C6 C4 C5 O3 . -40.7(8)
N1 C4 C5 O2 . 16.3(8)
C6 C4 C5 O2 . 142.6(7)
H1 N1 Cu Br . 16.(5)
